data_1001568
loop_
_publ_author_name
'Crespoa, P'
'Grandin, A'
'Borel, M M'
'Leclaire, A'
'Raveau, B'

_publ_section_title
;
A new mixed-valent vanadium phosphate with a tunnel structure
Cd~5~V~3~P~6~O~25~
;
_journal_coden_ASTM JSSCBI
_journal_name_full 'Journal of Solid State Chemistry'
_journal_page_first 307
_journal_page_last 312
_journal_paper_doi 10.1006/jssc.1993.1221
_journal_volume 105
_journal_year 1993
_chemical_formula_structural 'Cd5 (V3 P6 O25)'
_chemical_formula_sum 'Cd5 O25 P6 V3'
_chemical_name_systematic
;
Pentacadmium tecto-divanado(III)vanado(IV)hexaphosphate
;
_space_group_IT_number 15
_symmetry_cell_setting monoclinic
_symmetry_Int_Tables_number 15
_symmetry_space_group_name_Hall '-C 2yc'
_symmetry_space_group_name_H-M 'C 1 2/c 1'
_cell_angle_alpha 90
_cell_angle_beta 103.07(1)
_cell_angle_gamma 90
_cell_formula_units_Z 4
_cell_length_a 16.861(1)
_cell_length_b 4.710(1)
_cell_length_c 24.160(2)
_cell_volume 1869.0
_refine_ls_R_factor_all 0.029
_cod_database_code 1001568

loop_
_symmetry_equiv_pos_as_xyz
x,y,z
-x,y,1/2-z
-x,-y,-z
x,-y,1/2+z
1/2+x,1/2+y,z
1/2-x,1/2+y,1/2-z
1/2-x,1/2-y,-z
1/2+x,1/2-y,1/2+z

loop_
_atom_site_label
_atom_site_type_symbol
_atom_site_symmetry_multiplicity
_atom_site_Wyckoff_symbol
_atom_site_fract_x
_atom_site_fract_y
_atom_site_fract_z
_atom_site_occupancy
_atom_site_attached_hydrogens
_atom_site_calc_flag
Cd1 Cd2+ 4 a 0. 0. 0. 1. 0 d
Cd2 Cd2+ 8 f 0.16719(2) 0.4781(1) 0.20952(2) 1. 0 d
Cd3 Cd2+ 8 f 0.44023(2) -0.0237(1) 0.11704(2) 1. 0 d
V1 V4+ 4 e 0. -0.0605(3) 0.25 1. 0 d
V2 V3+ 8 f 0.26883(4) 0.4943(2) 0.41304(3) 1. 0 d
P1 P5+ 8 f 0.32368(7) 0.5112(4) 0.17458(5) 1. 0 d
P2 P5+ 8 f 0.07178(8) -0.0450(3) 0.14065(6) 1. 0 d
P3 P5+ 8 f 0.15001(8) 0.4724(3) 0.00305(5) 1. 0 d
O1 O2- 4 e 0. 0.277(2) 0.25 1. 0 d
O2 O2- 8 f 0.0627(3) 0.803(1) 0.1967(2) 1. 0 d
O3 O2- 8 f 0.0950(3) 0.847(1) 0.3118(2) 1. 0 d
O4 O2- 8 f 0.1681(3) 0.271(1) 0.3622(2) 1. 0 d
O5 O2- 8 f 0.3653(3) 0.705(1) 0.4636(2) 1. 0 d
O6 O2- 8 f 0.2891(3) 0.1618(9) 0.4579(2) 1. 0 d
O7 O2- 8 f 0.3436(3) 0.360(1) 0.3644(2) 1. 0 d
O8 O2- 8 f 0.2452(3) 0.8139(9) 0.3538(2) 1. 0 d
O9 O2- 8 f 0.1834(3) 0.6242(9) 0.4512(2) 1. 0 d
O10 O2- 8 f 0.3005(3) 0.612(1) 0.2300(2) 1. 0 d
O11 O2- 8 f 0.0644(3) 0.2750(9) 0.1483(2) 1. 0 d
O12 O2- 8 f 0.0032(3) 0.859(1) 0.0918(2) 1. 0 d
O13 O2- 8 f 0.0693(3) 0.625(1) -0.0221(2) 1. 0 d

loop_
_atom_type_symbol
_atom_type_oxidation_number
Cd2+ 2.000
V4+ 4.000
V3+ 3.000
P5+ 5.000
O2- -2.000
